data_7022274
loop_
_publ_author_name
'Cubanski, John R.'
'Cameron, Scott A.'
'Crowley, James D.'
'Blackman, Allan G.'

_publ_section_title
;
 Low symmetry pyrazole-based tripodal tetraamine ligands: metal complexes
 and ligand decomposition reactions.
;
_journal_issue 6
_journal_name_full 'Dalton transactions (Cambridge, England : 2003)'
_journal_page_first 2174
_journal_page_last 2185
_journal_paper_doi 10.1039/c2dt32200e
_journal_volume 42
_journal_year 2013
_chemical_formula_sum 'C15 H20.3 Cl2 N8 O8.15 Zn'
_chemical_formula_weight 579.36
_chemical_name_systematic
;
?
;
_space_group_IT_number 2
_symmetry_cell_setting triclinic
_symmetry_space_group_name_Hall '-P 1'
_symmetry_space_group_name_H-M 'P -1'
_atom_sites_solution_hydrogens geom
_atom_sites_solution_primary direct
_atom_sites_solution_secondary difmap
_audit_creation_method SHELXL-97
_cell_angle_alpha 104.078(3)
_cell_angle_beta 92.510(3)
_cell_angle_gamma 99.617(3)
_cell_formula_units_Z 4
_cell_length_a 11.2480(8)
_cell_length_b 12.4598(9)
_cell_length_c 16.8996(10)
_cell_measurement_reflns_used 9979
_cell_measurement_temperature 89(2)
_cell_measurement_theta_max 26.00
_cell_measurement_theta_min 2.46
_cell_volume 2256.2(3)
_computing_cell_refinement 'Bruker SAINT'
_computing_data_collection 'Bruker APEX2'
_computing_data_reduction 'Bruker SAINT'
_computing_molecular_graphics 'Bruker SHELXTL'
_computing_publication_material 'Bruker SHELXTL'
_computing_structure_refinement 'SHELXL-97 (Sheldrick, 2008)'
_computing_structure_solution 'SHELXS-97 (Sheldrick, 2008)'
_diffrn_ambient_temperature 89(2)
_diffrn_measured_fraction_theta_full 0.915
_diffrn_measured_fraction_theta_max 0.910
_diffrn_measurement_device_type 'Bruker APEX-II CCD'
_diffrn_measurement_method '\f and \w scans'
_diffrn_radiation_monochromator graphite
_diffrn_radiation_source 'fine-focus sealed tube'
_diffrn_radiation_type MoK\a
_diffrn_radiation_wavelength 0.71073
_diffrn_reflns_av_R_equivalents 0.0362
_diffrn_reflns_av_sigmaI/netI 0.0732
_diffrn_reflns_limit_h_max 13
_diffrn_reflns_limit_h_min -13
_diffrn_reflns_limit_k_max 13
_diffrn_reflns_limit_k_min -15
_diffrn_reflns_limit_l_max 15
_diffrn_reflns_limit_l_min -20
_diffrn_reflns_number 13416
_diffrn_reflns_theta_full 25.00
_diffrn_reflns_theta_max 25.37
_diffrn_reflns_theta_min 1.71
_exptl_absorpt_coefficient_mu 1.387
_exptl_absorpt_correction_T_max 0.8086
_exptl_absorpt_correction_T_min 0.5869
_exptl_absorpt_correction_type multi-scan
_exptl_absorpt_process_details SADABS
_exptl_crystal_colour colorless
_exptl_crystal_density_diffrn 1.706
_exptl_crystal_density_method 'not measured'
_exptl_crystal_description irregular
_exptl_crystal_F_000 1182
_exptl_crystal_size_max 0.43
_exptl_crystal_size_mid 0.31
_exptl_crystal_size_min 0.16
_refine_diff_density_max 0.479
_refine_diff_density_min -0.471
_refine_diff_density_rms 0.090
_refine_ls_extinction_method none
_refine_ls_goodness_of_fit_ref 1.044
_refine_ls_hydrogen_treatment constr
_refine_ls_matrix_type full
_refine_ls_number_parameters 644
_refine_ls_number_reflns 7523
_refine_ls_number_restraints 8
_refine_ls_restrained_S_all 1.046
_refine_ls_R_factor_all 0.0731
_refine_ls_R_factor_gt 0.0518
_refine_ls_shift/su_max 0.001
_refine_ls_shift/su_mean 0.000
_refine_ls_structure_factor_coef Fsqd
_refine_ls_weighting_details 'calc w=1/[\s^2^(Fo^2^)+(0.0226P)^2^+4.3294P] where P=(Fo^2^+2Fc^2^)/3'
_refine_ls_weighting_scheme calc
_refine_ls_wR_factor_gt 0.0963
_refine_ls_wR_factor_ref 0.1088
_reflns_number_gt 5731
_reflns_number_total 7523
_reflns_threshold_expression >2sigma(I)
_cod_data_source_file c2dt32200e.txt
_cod_data_source_block ZnbmpzMeCN
_cod_depositor_comments
;
The following automatic conversions were performed:

'_symmetry_cell_setting' value 'Triclinic' changed to 'triclinic'
according to /home/saulius/struct/CIF-dictionaries/cif_core.dic
dictionary named 'cif_core.dic' version 2.4.2 from 2011-04-26.

Automatic conversion script
Id: cif_fix_values 1891 2012-01-12 08:04:46Z andrius 
;
_cod_original_sg_symbol_H-M 'P-1 '
_cod_original_formula_sum 'C15 H20.30 Cl2 N8 O8.15 Zn'
_cod_database_code 7022274

loop_
_symmetry_equiv_pos_as_xyz
'x, y, z'
'-x, -y, -z'

loop_
_atom_site_label
_atom_site_type_symbol
_atom_site_fract_x
_atom_site_fract_y
_atom_site_fract_z
_atom_site_U_iso_or_equiv
_atom_site_adp_type
_atom_site_occupancy
_atom_site_symmetry_multiplicity
_atom_site_calc_flag
_atom_site_refinement_flags
_atom_site_disorder_assembly
_atom_site_disorder_group
Zn1 Zn 0.75928(5) 0.07331(4) 0.44918(3) 0.02373(15) Uani 1 1 d . . .
Zn2 Zn 0.47740(5) 0.26810(5) 0.09044(3) 0.02612(15) Uani 1 1 d D . .
Cl1 Cl 0.93999(12) -0.06080(12) 0.11634(8) 0.0427(3) Uani 1 1 d . . .
O1 O 1.0072(3) 0.0498(3) 0.1516(2) 0.0492(10) Uani 1 1 d . . .
O2 O 1.0201(5) -0.1328(4) 0.0879(5) 0.139(3) Uani 1 1 d . . .
O3 O 0.8596(5) -0.0587(5) 0.0505(3) 0.098(2) Uani 1 1 d . . .
O4 O 0.8688(4) -0.1002(3) 0.1750(2) 0.0583(12) Uani 1 1 d . . .
Cl11 Cl 0.22576(10) 0.35510(10) 0.47394(7) 0.0275(3) Uani 1 1 d . . .
O11 O 0.1905(3) 0.2865(3) 0.3928(2) 0.0475(10) Uani 1 1 d . . .
O12 O 0.2129(4) 0.2836(3) 0.5288(2) 0.0569(12) Uani 1 1 d . . .
O13 O 0.1507(3) 0.4378(3) 0.4967(2) 0.0474(10) Uani 1 1 d . . .
O14 O 0.3497(3) 0.4097(3) 0.4807(2) 0.0433(10) Uani 1 1 d . . .
Cl21 Cl 0.42586(10) 0.68601(10) 0.21920(6) 0.0262(3) Uani 1 1 d . . .
O21 O 0.5398(3) 0.7544(3) 0.2130(2) 0.0381(9) Uani 1 1 d . . .
O22 O 0.3987(3) 0.5914(3) 0.14907(18) 0.0320(8) Uani 1 1 d . . .
O23 O 0.4314(3) 0.6468(3) 0.29222(18) 0.0396(9) Uani 1 1 d . . .
O24 O 0.3316(3) 0.7536(3) 0.22240(18) 0.0305(8) Uani 1 1 d . . .
Cl31 Cl 0.00483(10) 0.51997(10) 0.20180(7) 0.0270(3) Uani 1 1 d . . .
O31 O -0.0373(3) 0.5381(3) 0.28274(19) 0.0395(9) Uani 1 1 d . . .
O32 O 0.1267(3) 0.5036(3) 0.2067(2) 0.0533(11) Uani 1 1 d . . .
O33 O -0.0013(3) 0.6177(3) 0.1718(2) 0.0470(10) Uani 1 1 d . . .
O34 O -0.0694(3) 0.4223(3) 0.1486(2) 0.0472(10) Uani 1 1 d . . .
O41 O 0.8732(12) 0.1676(11) 0.0465(7) 0.051(3) Uani 0.30 1 d P . .
H41X H 0.9265 0.1693 0.0855 0.061 Uiso 0.30 1 d P . .
H41Y H 0.8430 0.0968 0.0289 0.061 Uiso 0.30 1 d P . .
N1 N 0.7762(3) 0.2561(3) 0.5320(2) 0.0249(9) Uani 1 1 d . . .
N2 N 0.8831(3) 0.2757(3) 0.4159(2) 0.0304(10) Uani 1 1 d . . .
N3 N 0.8477(3) 0.1636(3) 0.3802(2) 0.0282(9) Uani 1 1 d . . .
N4 N 0.8538(3) 0.1560(3) 0.6201(2) 0.0263(9) Uani 1 1 d . . .
N5 N 0.8387(3) 0.0646(3) 0.5552(2) 0.0255(9) Uani 1 1 d . . .
N6 N 0.5810(3) 0.0626(3) 0.4246(2) 0.0259(9) Uani 1 1 d . . .
N7 N 0.5131(3) 0.1442(3) 0.4507(2) 0.0283(9) Uani 1 1 d . . .
N8 N 0.7653(3) -0.0870(3) 0.3801(2) 0.0283(9) Uani 1 1 d . . .
C1 C 0.8890(4) 0.3135(4) 0.5048(3) 0.0341(12) Uani 1 1 d . . .
H1A H 0.8950 0.3961 0.5221 0.041 Uiso 1 1 calc R . .
H1B H 0.9612 0.2939 0.5296 0.041 Uiso 1 1 calc R . .
C2 C 0.9151(4) 0.3329(5) 0.3604(3) 0.0364(13) Uani 1 1 d . . .
H2 H 0.9433 0.4117 0.3710 0.044 Uiso 1 1 calc R . .
C3 C 0.8997(5) 0.2575(5) 0.2862(3) 0.0385(13) Uani 1 1 d . . .
H3 H 0.9149 0.2727 0.2348 0.046 Uiso 1 1 calc R . .
C4 C 0.8568(4) 0.1523(4) 0.3009(3) 0.0326(12) Uani 1 1 d . . .
H4 H 0.8373 0.0832 0.2599 0.039 Uiso 1 1 calc R . .
C5 C 0.7976(4) 0.2530(4) 0.6168(3) 0.0311(12) Uani 1 1 d . . .
H5A H 0.7200 0.2471 0.6423 0.037 Uiso 1 1 calc R . .
H5B H 0.8515 0.3233 0.6477 0.037 Uiso 1 1 calc R . .
C6 C 0.9071(4) 0.1347(5) 0.6857(3) 0.0348(13) Uani 1 1 d . . .
H6 H 0.9264 0.1854 0.7384 0.042 Uiso 1 1 calc R . .
C7 C 0.9290(4) 0.0262(4) 0.6630(3) 0.0348(12) Uani 1 1 d . . .
H7 H 0.9654 -0.0129 0.6964 0.042 Uiso 1 1 calc R . .
C8 C 0.8867(4) -0.0135(4) 0.5815(3) 0.0303(11) Uani 1 1 d . . .
H8 H 0.8910 -0.0861 0.5485 0.036 Uiso 1 1 calc R . .
C9 C 0.6725(4) 0.3107(4) 0.5193(3) 0.0318(12) Uani 1 1 d . . .
H9A H 0.6738 0.3279 0.4651 0.038 Uiso 1 1 calc R . .
H9B H 0.6805 0.3827 0.5616 0.038 Uiso 1 1 calc R . .
C10 C 0.5518(4) 0.2364(4) 0.5234(3) 0.0316(12) Uani 1 1 d . . .
H10A H 0.5582 0.2047 0.5715 0.038 Uiso 1 1 calc R . .
H10B H 0.4888 0.2839 0.5321 0.038 Uiso 1 1 calc R . .
C11 C 0.4065(4) 0.1195(4) 0.4061(3) 0.0353(12) Uani 1 1 d . . .
H11 H 0.3443 0.1632 0.4137 0.042 Uiso 1 1 calc R . .
C12 C 0.4021(4) 0.0217(4) 0.3483(3) 0.0339(12) Uani 1 1 d . . .
H12 H 0.3373 -0.0164 0.3080 0.041 Uiso 1 1 calc R . .
C13 C 0.5120(4) -0.0111(4) 0.3603(3) 0.0267(11) Uani 1 1 d . . .
H13 H 0.5357 -0.0764 0.3277 0.032 Uiso 1 1 calc R . .
C14 C 0.7721(4) -0.1712(4) 0.3379(3) 0.0256(11) Uani 1 1 d . . .
C15 C 0.7829(5) -0.2786(4) 0.2846(3) 0.0322(12) Uani 1 1 d . . .
H15A H 0.8066 -0.2680 0.2315 0.048 Uiso 1 1 calc R . .
H15B H 0.7049 -0.3302 0.2767 0.048 Uiso 1 1 calc R . .
H15C H 0.8445 -0.3103 0.3095 0.048 Uiso 1 1 calc R . .
N22 N 0.2444(4) 0.3168(3) 0.0471(2) 0.0333(10) Uani 1 1 d D . .
N23 N 0.3573(3) 0.3164(3) 0.0238(2) 0.0278(9) Uani 1 1 d . A .
N24 N 0.4698(3) 0.3867(3) 0.2610(2) 0.0268(9) Uani 1 1 d D . .
N25 N 0.5461(3) 0.3696(3) 0.2007(2) 0.0242(9) Uani 1 1 d . A .
N26 N 0.4121(4) 0.0406(4) 0.1228(2) 0.0373(11) Uani 1 1 d D . .
N27 N 0.4958(3) 0.1125(3) 0.0960(2) 0.0273(9) Uani 1 1 d . A .
N28 N 0.6280(4) 0.2983(4) 0.0269(2) 0.0347(10) Uani 1 1 d . . .
C22 C 0.1816(5) 0.3642(5) 0.0012(4) 0.0534(17) Uani 1 1 d . A .
H22 H 0.1002 0.3744 0.0065 0.064 Uiso 1 1 calc R . .
C23 C 0.2545(5) 0.3959(5) -0.0547(3) 0.0446(15) Uani 1 1 d . . .
H23 H 0.2341 0.4303 -0.0965 0.054 Uiso 1 1 calc R A .
C24 C 0.3635(5) 0.3674(4) -0.0374(3) 0.0369(13) Uani 1 1 d . A .
H24 H 0.4338 0.3819 -0.0651 0.044 Uiso 1 1 calc R . .
C26 C 0.5331(5) 0.4351(4) 0.3338(3) 0.0328(12) Uani 1 1 d . . .
H26 H 0.5002 0.4571 0.3848 0.039 Uiso 1 1 calc R . .
C27 C 0.6531(4) 0.4469(4) 0.3215(3) 0.0332(12) Uani 1 1 d . . .
H27 H 0.7198 0.4777 0.3617 0.040 Uiso 1 1 calc R A .
C28 C 0.6575(4) 0.4047(4) 0.2381(3) 0.0268(11) Uani 1 1 d . A .
H28 H 0.7298 0.4014 0.2113 0.032 Uiso 1 1 calc R . .
C31 C 0.4608(6) -0.0455(4) 0.1366(3) 0.0433(15) Uani 1 1 d . . .
H31 H 0.4197 -0.1063 0.1554 0.052 Uiso 1 1 calc R . .
C32 C 0.5780(5) -0.0310(4) 0.1194(3) 0.0390(13) Uani 1 1 d . . .
H32 H 0.6348 -0.0783 0.1237 0.047 Uiso 1 1 calc R A .
C33 C 0.5969(5) 0.0673(4) 0.0944(3) 0.0315(12) Uani 1 1 d . A .
H33 H 0.6716 0.0991 0.0780 0.038 Uiso 1 1 calc R . .
C34 C 0.7136(5) 0.3174(4) -0.0040(3) 0.0313(12) Uani 1 1 d . . .
C35 C 0.8237(4) 0.3420(5) -0.0445(3) 0.0390(14) Uani 1 1 d . . .
H35A H 0.8560 0.2728 -0.0638 0.058 Uiso 1 1 calc R . .
H35B H 0.8841 0.3980 -0.0056 0.058 Uiso 1 1 calc R . .
H35C H 0.8045 0.3716 -0.0913 0.058 Uiso 1 1 calc R . .
C21 C 0.2016(11) 0.260(2) 0.1100(13) 0.032(9) Uani 0.75 1 d PD A 1
H21A H 0.1609 0.1820 0.0837 0.039 Uiso 0.75 1 calc PR A 1
H21B H 0.1423 0.3002 0.1409 0.039 Uiso 0.75 1 calc PR A 1
N21 N 0.3060(4) 0.2599(5) 0.1665(3) 0.0268(13) Uani 0.75 1 d PD A 1
C25 C 0.3383(6) 0.3668(6) 0.2315(5) 0.0253(19) Uani 0.75 1 d PD A 1
H25A H 0.2883 0.3630 0.2778 0.030 Uiso 0.75 1 calc PR A 1
H25B H 0.3216 0.4301 0.2096 0.030 Uiso 0.75 1 calc PR A 1
C29 C 0.2863(6) 0.1629(5) 0.2029(4) 0.0307(15) Uani 0.75 1 d PD A 1
H29A H 0.2065 0.1572 0.2257 0.037 Uiso 0.75 1 calc PR A 1
H29B H 0.3494 0.1741 0.2484 0.037 Uiso 0.75 1 calc PR A 1
C30 C 0.2908(6) 0.0536(6) 0.1385(4) 0.0309(16) Uani 0.75 1 d PD A 1
H30A H 0.2507 -0.0112 0.1577 0.037 Uiso 0.75 1 calc PR A 1
H30B H 0.2455 0.0535 0.0869 0.037 Uiso 0.75 1 calc PR A 1
C121 C 0.194(3) 0.263(6) 0.110(3) 0.03(3) Uiso 0.25 1 d PD A 2
H12A H 0.1207 0.2057 0.0864 0.035 Uiso 0.25 1 calc PR A 2
H12B H 0.1735 0.3189 0.1566 0.035 Uiso 0.25 1 calc PR A 2
N121 N 0.2919(13) 0.2086(13) 0.1349(9) 0.027(5) Uiso 0.25 1 d PD A 2
C125 C 0.2905(15) 0.0839(15) 0.1042(13) 0.028(5) Uiso 0.25 1 d PD A 2
H12C H 0.2703 0.0623 0.0442 0.033 Uiso 0.25 1 calc PR A 2
H12D H 0.2243 0.0433 0.1286 0.033 Uiso 0.25 1 calc PR A 2
C129 C 0.2923(15) 0.2484(13) 0.2248(10) 0.018(4) Uiso 0.25 1 d PD A 2
H12E H 0.3389 0.2029 0.2503 0.021 Uiso 0.25 1 calc PR A 2
H12F H 0.2079 0.2330 0.2392 0.021 Uiso 0.25 1 calc PR A 2
C130 C 0.3440(15) 0.3721(17) 0.2634(13) 0.018(7) Uiso 0.25 1 d PD A 2
H13A H 0.3100 0.4198 0.2326 0.021 Uiso 0.25 1 calc PR A 2
H13B H 0.3232 0.3936 0.3208 0.021 Uiso 0.25 1 calc PR A 2

loop_
_atom_site_aniso_label
_atom_site_aniso_U_11
_atom_site_aniso_U_22
_atom_site_aniso_U_33
_atom_site_aniso_U_23
_atom_site_aniso_U_13
_atom_site_aniso_U_12
Zn1 0.0261(3) 0.0203(3) 0.0250(3) 0.0053(2) 0.0023(2) 0.0054(2)
Zn2 0.0257(3) 0.0320(3) 0.0239(3) 0.0103(2) 0.0063(2) 0.0088(2)
Cl1 0.0435(8) 0.0419(8) 0.0409(8) 0.0078(6) 0.0147(6) 0.0044(6)
O1 0.054(2) 0.040(2) 0.049(2) 0.0103(18) 0.0160(19) -0.0047(19)
O2 0.083(4) 0.052(4) 0.284(8) 0.019(4) 0.103(5) 0.024(3)
O3 0.097(4) 0.136(5) 0.053(3) 0.048(3) -0.023(3) -0.029(4)
O4 0.069(3) 0.057(3) 0.042(2) 0.020(2) 0.007(2) -0.019(2)
Cl11 0.0291(6) 0.0249(7) 0.0295(6) 0.0064(5) 0.0062(5) 0.0079(5)
O11 0.052(2) 0.052(3) 0.032(2) -0.0036(17) -0.0062(17) 0.014(2)
O12 0.094(3) 0.040(2) 0.043(2) 0.0227(19) 0.012(2) 0.010(2)
O13 0.030(2) 0.034(2) 0.074(3) 0.0031(19) 0.0027(18) 0.0121(17)
O14 0.0252(19) 0.055(3) 0.047(2) 0.0074(18) 0.0098(16) 0.0053(17)
Cl21 0.0305(6) 0.0247(6) 0.0215(6) 0.0017(5) 0.0014(5) 0.0059(5)
O21 0.0265(19) 0.031(2) 0.049(2) -0.0005(16) 0.0023(16) -0.0005(15)
O22 0.039(2) 0.0264(19) 0.0240(17) -0.0033(14) 0.0055(14) 0.0007(15)
O23 0.063(3) 0.040(2) 0.0214(18) 0.0081(15) 0.0054(17) 0.0234(19)
O24 0.0303(19) 0.030(2) 0.0346(18) 0.0102(15) 0.0051(15) 0.0107(15)
Cl31 0.0229(6) 0.0313(7) 0.0275(6) 0.0086(5) 0.0037(5) 0.0048(5)
O31 0.054(2) 0.043(2) 0.0278(19) 0.0142(16) 0.0128(17) 0.0145(18)
O32 0.024(2) 0.064(3) 0.072(3) 0.009(2) 0.0054(18) 0.0190(19)
O33 0.058(3) 0.046(2) 0.052(2) 0.0316(19) 0.0209(19) 0.021(2)
O34 0.049(2) 0.048(2) 0.032(2) -0.0005(17) -0.0030(17) -0.0105(19)
O41 0.065(9) 0.040(8) 0.054(8) 0.014(6) 0.011(7) 0.020(7)
N1 0.028(2) 0.023(2) 0.024(2) 0.0065(17) -0.0022(17) 0.0069(17)
N2 0.024(2) 0.030(2) 0.040(2) 0.013(2) 0.0083(18) 0.0055(18)
N3 0.031(2) 0.024(2) 0.031(2) 0.0058(18) 0.0069(18) 0.0094(18)
N4 0.027(2) 0.029(2) 0.023(2) 0.0046(17) 0.0031(17) 0.0093(18)
N5 0.023(2) 0.026(2) 0.028(2) 0.0071(18) 0.0049(17) 0.0070(17)
N6 0.024(2) 0.025(2) 0.027(2) 0.0034(17) 0.0053(17) 0.0056(17)
N7 0.026(2) 0.025(2) 0.032(2) 0.0032(18) 0.0060(18) 0.0053(18)
N8 0.032(2) 0.025(2) 0.027(2) 0.0040(18) 0.0042(18) 0.0085(18)
C1 0.031(3) 0.021(3) 0.049(3) 0.006(2) 0.007(2) 0.003(2)
C2 0.028(3) 0.036(3) 0.054(3) 0.025(3) 0.011(2) 0.008(2)
C3 0.036(3) 0.055(4) 0.038(3) 0.030(3) 0.017(2) 0.018(3)
C4 0.030(3) 0.039(3) 0.032(3) 0.014(2) 0.007(2) 0.009(2)
C5 0.033(3) 0.028(3) 0.029(3) 0.004(2) -0.001(2) 0.005(2)
C6 0.028(3) 0.047(4) 0.029(3) 0.010(2) -0.005(2) 0.008(2)
C7 0.027(3) 0.046(3) 0.041(3) 0.023(3) 0.002(2) 0.014(2)
C8 0.019(2) 0.034(3) 0.042(3) 0.014(2) 0.003(2) 0.009(2)
C9 0.031(3) 0.028(3) 0.036(3) 0.007(2) -0.002(2) 0.007(2)
C10 0.032(3) 0.032(3) 0.029(3) 0.003(2) 0.007(2) 0.004(2)
C11 0.022(3) 0.038(3) 0.045(3) 0.008(2) 0.005(2) 0.008(2)
C12 0.029(3) 0.032(3) 0.037(3) 0.002(2) 0.001(2) 0.006(2)
C13 0.030(3) 0.023(3) 0.024(2) 0.000(2) 0.006(2) 0.006(2)
C14 0.022(2) 0.031(3) 0.025(3) 0.008(2) 0.004(2) 0.007(2)
C15 0.040(3) 0.025(3) 0.033(3) 0.005(2) 0.005(2) 0.013(2)
N22 0.026(2) 0.032(3) 0.047(3) 0.023(2) -0.007(2) 0.0040(19)
N23 0.032(2) 0.032(2) 0.021(2) 0.0068(18) 0.0055(17) 0.0119(19)
N24 0.024(2) 0.025(2) 0.036(2) 0.0105(18) 0.0067(18) 0.0093(17)
N25 0.022(2) 0.023(2) 0.027(2) 0.0048(17) 0.0039(17) 0.0055(17)
N26 0.033(2) 0.037(3) 0.030(2) -0.008(2) 0.0074(19) -0.004(2)
N27 0.029(2) 0.026(2) 0.025(2) 0.0035(17) 0.0037(17) 0.0044(18)
N28 0.038(3) 0.042(3) 0.032(2) 0.016(2) 0.019(2) 0.013(2)
C22 0.037(3) 0.050(4) 0.079(4) 0.035(3) -0.015(3) 0.004(3)
C23 0.062(4) 0.041(4) 0.032(3) 0.015(3) -0.011(3) 0.012(3)
C24 0.055(4) 0.038(3) 0.020(3) 0.007(2) 0.009(2) 0.017(3)
C26 0.045(3) 0.029(3) 0.028(3) 0.009(2) 0.010(2) 0.013(2)
C27 0.031(3) 0.036(3) 0.031(3) 0.004(2) -0.003(2) 0.010(2)
C28 0.022(2) 0.026(3) 0.031(3) 0.004(2) 0.001(2) 0.005(2)
C31 0.074(4) 0.021(3) 0.028(3) -0.003(2) 0.013(3) 0.001(3)
C32 0.055(4) 0.037(3) 0.028(3) 0.007(2) 0.002(3) 0.019(3)
C33 0.034(3) 0.033(3) 0.026(3) 0.005(2) 0.000(2) 0.007(2)
C34 0.037(3) 0.034(3) 0.022(3) 0.005(2) 0.002(2) 0.007(2)
C35 0.023(3) 0.061(4) 0.031(3) 0.010(3) 0.007(2) 0.005(3)
C21 0.015(7) 0.036(10) 0.053(13) 0.024(6) 0.002(3) 0.006(4)
N21 0.025(3) 0.027(4) 0.028(3) 0.009(3) 0.005(2) -0.002(2)
C25 0.019(4) 0.026(4) 0.028(5) 0.000(3) 0.004(3) 0.006(3)
C29 0.030(4) 0.036(4) 0.027(3) 0.009(3) 0.005(3) 0.007(3)
C30 0.034(4) 0.025(4) 0.035(4) 0.011(3) 0.002(3) 0.002(3)

loop_
_atom_type_symbol
_atom_type_description
_atom_type_scat_dispersion_real
_atom_type_scat_dispersion_imag
_atom_type_scat_source
C C 0.0033 0.0016 'International Tables Vol C Tables 4.2.6.8 and 6.1.1.4'
H H 0.0000 0.0000 'International Tables Vol C Tables 4.2.6.8 and 6.1.1.4'
N N 0.0061 0.0033 'International Tables Vol C Tables 4.2.6.8 and 6.1.1.4'
O O 0.0106 0.0060 'International Tables Vol C Tables 4.2.6.8 and 6.1.1.4'
Cl Cl 0.1484 0.1585 'International Tables Vol C Tables 4.2.6.8 and 6.1.1.4'
Zn Zn 0.2839 1.4301 'International Tables Vol C Tables 4.2.6.8 and 6.1.1.4'

loop_
_geom_angle_atom_site_label_1
_geom_angle_atom_site_label_2
_geom_angle_atom_site_label_3
_geom_angle
N3 Zn1 N5 120.50(15)
N3 Zn1 N6 108.49(16)
N5 Zn1 N6 125.24(15)
N3 Zn1 N8 99.67(15)
N5 Zn1 N8 98.84(15)
N6 Zn1 N8 95.44(15)
N3 Zn1 N1 78.64(14)
N5 Zn1 N1 76.78(14)
N6 Zn1 N1 91.20(14)
N8 Zn1 N1 173.34(14)
N23 Zn2 N27 129.71(15)
N23 Zn2 N25 119.22(16)
N27 Zn2 N25 105.46(15)
N23 Zn2 N28 99.24(16)
N27 Zn2 N28 96.27(16)
N25 Zn2 N28 97.72(15)
N23 Zn2 N121 74.9(4)
N27 Zn2 N121 80.1(4)
N25 Zn2 N121 94.5(4)
N28 Zn2 N121 167.8(4)
N23 Zn2 N21 77.26(17)
N27 Zn2 N21 91.18(17)
N25 Zn2 N21 78.39(17)
N28 Zn2 N21 172.31(18)
N121 Zn2 N21 17.5(3)
O2 Cl1 O3 109.5(4)
O2 Cl1 O4 110.6(3)
O3 Cl1 O4 107.4(3)
O2 Cl1 O1 109.1(3)
O3 Cl1 O1 109.6(3)
O4 Cl1 O1 110.6(2)
O11 Cl11 O12 107.9(2)
O11 Cl11 O13 111.4(2)
O12 Cl11 O13 108.6(2)
O11 Cl11 O14 110.4(2)
O12 Cl11 O14 108.9(3)
O13 Cl11 O14 109.6(2)
O22 Cl21 O23 109.5(2)
O22 Cl21 O21 109.69(19)
O23 Cl21 O21 110.0(2)
O22 Cl21 O24 109.4(2)
O23 Cl21 O24 109.4(2)
O21 Cl21 O24 108.8(2)
O32 Cl31 O34 109.6(2)
O32 Cl31 O33 109.6(2)
O34 Cl31 O33 110.4(2)
O32 Cl31 O31 109.0(2)
O34 Cl31 O31 109.4(2)
O33 Cl31 O31 108.8(2)
H41X O41 H41Y 103.0
C5 N1 C9 112.3(4)
C5 N1 C1 109.6(4)
C9 N1 C1 111.1(4)
C5 N1 Zn1 108.3(3)
C9 N1 Zn1 114.1(3)
C1 N1 Zn1 100.8(3)
C2 N2 N3 111.4(4)
C2 N2 C1 130.4(4)
N3 N2 C1 118.1(4)
C4 N3 N2 105.4(4)
C4 N3 Zn1 136.1(3)
N2 N3 Zn1 115.9(3)
C6 N4 N5 110.5(4)
C6 N4 C5 128.0(4)
N5 N4 C5 120.8(4)
C8 N5 N4 105.9(4)
C8 N5 Zn1 135.5(3)
N4 N5 Zn1 118.7(3)
C13 N6 N7 104.4(4)
C13 N6 Zn1 125.3(3)
N7 N6 Zn1 127.6(3)
C11 N7 N6 110.9(4)
C11 N7 C10 126.9(4)
N6 N7 C10 121.9(4)
C14 N8 Zn1 174.9(4)
N2 C1 N1 107.9(4)
N2 C1 H1A 110.1
N1 C1 H1A 110.1
N2 C1 H1B 110.1
N1 C1 H1B 110.1
H1A C1 H1B 108.4
N2 C2 C3 107.2(5)
N2 C2 H2 126.4
C3 C2 H2 126.4
C2 C3 C4 105.9(4)
C2 C3 H3 127.0
C4 C3 H3 127.0
N3 C4 C3 110.0(5)
N3 C4 H4 125.0
C3 C4 H4 125.0
N1 C5 N4 109.6(4)
N1 C5 H5A 109.8
N4 C5 H5A 109.8
N1 C5 H5B 109.8
N4 C5 H5B 109.8
H5A C5 H5B 108.2
N4 C6 C7 107.8(4)
N4 C6 H6 126.1
C7 C6 H6 126.1
C8 C7 C6 105.2(5)
C8 C7 H7 127.4
C6 C7 H7 127.4
N5 C8 C7 110.6(5)
N5 C8 H8 124.7
C7 C8 H8 124.7
N1 C9 C10 112.0(4)
N1 C9 H9A 109.2
C10 C9 H9A 109.2
N1 C9 H9B 109.2
C10 C9 H9B 109.2
H9A C9 H9B 107.9
N7 C10 C9 114.2(4)
N7 C10 H10A 108.7
C9 C10 H10A 108.7
N7 C10 H10B 108.7
C9 C10 H10B 108.7
H10A C10 H10B 107.6
N7 C11 C12 108.5(5)
N7 C11 H11 125.7
C12 C11 H11 125.7
C11 C12 C13 105.5(4)
C11 C12 H12 127.3
C13 C12 H12 127.3
N6 C13 C12 110.7(4)
N6 C13 H13 124.6
C12 C13 H13 124.6
N8 C14 C15 179.0(5)
C14 C15 H15A 109.5
C14 C15 H15B 109.5
H15A C15 H15B 109.5
C14 C15 H15C 109.5
H15A C15 H15C 109.5
H15B C15 H15C 109.5
C22 N22 N23 110.8(4)
C22 N22 C21 128.1(6)
N23 N22 C21 120.8(6)
C22 N22 C121 124.6(10)
N23 N22 C121 124.4(10)
C21 N22 C121 3.5(13)
C24 N23 N22 105.3(4)
C24 N23 Zn2 134.5(4)
N22 N23 Zn2 119.4(3)
C26 N24 N25 110.3(4)
C26 N24 C130 114.5(9)
N25 N24 C130 135.1(9)
C26 N24 C25 133.8(5)
N25 N24 C25 114.9(4)
C130 N24 C25 20.6(9)
C28 N25 N24 105.7(4)
C28 N25 Zn2 133.9(3)
N24 N25 Zn2 117.9(3)
C31 N26 N27 110.2(4)
C31 N26 C30 123.1(5)
N27 N26 C30 126.7(5)
C31 N26 C125 146.2(8)
N27 N26 C125 101.5(8)
C30 N26 C125 28.6(7)
C33 N27 N26 104.7(4)
C33 N27 Zn2 129.1(3)
N26 N27 Zn2 124.4(3)
C34 N28 Zn2 176.5(4)
N22 C22 C23 108.0(5)
N22 C22 H22 126.0
C23 C22 H22 126.0
C22 C23 C24 105.1(5)
C22 C23 H23 127.4
C24 C23 H23 127.4
N23 C24 C23 110.7(5)
N23 C24 H24 124.7
C23 C24 H24 124.7
N24 C26 C27 107.8(4)
N24 C26 H26 126.1
C27 C26 H26 126.1
C26 C27 C28 105.5(4)
C26 C27 H27 127.2
C28 C27 H27 127.2
N25 C28 C27 110.5(4)
N25 C28 H28 124.7
C27 C28 H28 124.7
N26 C31 C32 108.8(5)
N26 C31 H31 125.6
C32 C31 H31 125.6
C31 C32 C33 104.9(5)
C31 C32 H32 127.5
C33 C32 H32 127.5
N27 C33 C32 111.4(5)
N27 C33 H33 124.3
C32 C33 H33 124.3
N28 C34 C35 179.7(5)
C34 C35 H35A 109.5
C34 C35 H35B 109.5
H35A C35 H35B 109.5
C34 C35 H35C 109.5
H35A C35 H35C 109.5
H35B C35 H35C 109.5
N22 C21 N21 109.3(8)
N22 C21 H21A 109.8
N21 C21 H21A 109.8
N22 C21 H21B 109.8
N21 C21 H21B 109.8
H21A C21 H21B 108.3
C29 N21 C21 112.3(8)
C29 N21 C25 110.5(5)
C21 N21 C25 112.1(12)
C29 N21 Zn2 113.8(4)
C21 N21 Zn2 106.2(6)
C25 N21 Zn2 101.4(4)
N21 C25 N24 110.1(5)
N21 C25 H25A 109.6
N24 C25 H25A 109.6
N21 C25 H25B 109.6
N24 C25 H25B 109.6
H25A C25 H25B 108.2
N21 C29 C30 110.6(5)
N21 C29 H29A 109.5
C30 C29 H29A 109.5
N21 C29 H29B 109.5
C30 C29 H29B 109.5
H29A C29 H29B 108.1
N26 C30 C29 112.2(5)
N26 C30 H30A 109.2
C29 C30 H30A 109.2
N26 C30 H30B 109.2
C29 C30 H30B 109.2
H30A C30 H30B 107.9
N22 C121 N121 104.7(16)
N22 C121 H12A 110.8
N121 C121 H12A 110.8
N22 C121 H12B 110.8
N121 C121 H12B 110.8
H12A C121 H12B 108.9
C121 N121 C129 99(3)
C121 N121 C125 122(3)
C129 N121 C125 114.3(15)
C121 N121 Zn2 113.5(13)
C129 N121 Zn2 111.6(10)
C125 N121 Zn2 96.5(10)
N121 C125 N26 116.8(13)
N121 C125 H12C 108.1
N26 C125 H12C 108.1
N121 C125 H12D 108.1
N26 C125 H12D 108.1
H12C C125 H12D 107.3
N121 C129 C130 117.0(15)
N121 C129 H12E 108.0
C130 C129 H12E 108.0
N121 C129 H12F 108.0
C130 C129 H12F 108.0
H12E C129 H12F 107.3
N24 C130 C129 107.5(14)
N24 C130 H13A 110.2
C129 C130 H13A 110.2
N24 C130 H13B 110.2
C129 C130 H13B 110.2
H13A C130 H13B 108.5

loop_
_geom_bond_atom_site_label_1
_geom_bond_atom_site_label_2
_geom_bond_distance
Zn1 N3 1.994(4)
Zn1 N5 2.002(4)
Zn1 N6 2.006(4)
Zn1 N8 2.068(4)
Zn1 N1 2.337(4)
Zn2 N23 1.981(4)
Zn2 N27 2.008(4)
Zn2 N25 2.017(4)
Zn2 N28 2.075(4)
Zn2 N121 2.315(13)
Zn2 N21 2.365(5)
Cl1 O2 1.395(5)
Cl1 O3 1.411(5)
Cl1 O4 1.428(4)
Cl1 O1 1.428(4)
Cl11 O11 1.428(3)
Cl11 O12 1.429(4)
Cl11 O13 1.431(4)
Cl11 O14 1.433(3)
Cl21 O22 1.434(3)
Cl21 O23 1.436(3)
Cl21 O21 1.439(3)
Cl21 O24 1.456(3)
Cl31 O32 1.421(4)
Cl31 O34 1.432(3)
Cl31 O33 1.438(4)
Cl31 O31 1.445(3)
O41 H41X 0.8649
O41 H41Y 0.8633
N1 C5 1.453(6)
N1 C9 1.479(6)
N1 C1 1.497(6)
N2 C2 1.335(6)
N2 N3 1.363(5)
N2 C1 1.456(6)
N3 C4 1.325(6)
N4 C6 1.339(6)
N4 N5 1.356(5)
N4 C5 1.465(6)
N5 C8 1.342(6)
N6 C13 1.353(5)
N6 N7 1.372(5)
N7 C11 1.335(6)
N7 C10 1.456(5)
N8 C14 1.133(6)
C1 H1A 0.9900
C1 H1B 0.9900
C2 C3 1.356(7)
C2 H2 0.9500
C3 C4 1.403(7)
C3 H3 0.9500
C4 H4 0.9500
C5 H5A 0.9900
C5 H5B 0.9900
C6 C7 1.380(7)
C6 H6 0.9500
C7 C8 1.378(7)
C7 H7 0.9500
C8 H8 0.9500
C9 C10 1.525(6)
C9 H9A 0.9900
C9 H9B 0.9900
C10 H10A 0.9900
C10 H10B 0.9900
C11 C12 1.357(7)
C11 H11 0.9500
C12 C13 1.387(7)
C12 H12 0.9500
C13 H13 0.9500
C14 C15 1.447(6)
C15 H15A 0.9800
C15 H15B 0.9800
C15 H15C 0.9800
N22 C22 1.328(7)
N22 N23 1.346(5)
N22 C21 1.467(8)
N22 C121 1.470(17)
N23 C24 1.338(6)
N24 C26 1.343(6)
N24 N25 1.361(5)
N24 C130 1.401(17)
N24 C25 1.500(7)
N25 C28 1.332(5)
N26 C31 1.347(7)
N26 N27 1.358(5)
N26 C30 1.429(7)
N26 C125 1.596(15)
N27 C33 1.349(6)
N28 C34 1.133(6)
C22 C23 1.364(8)
C22 H22 0.9500
C23 C24 1.371(7)
C23 H23 0.9500
C24 H24 0.9500
C26 C27 1.364(7)
C26 H26 0.9500
C27 C28 1.386(6)
C27 H27 0.9500
C28 H28 0.9500
C31 C32 1.355(7)
C31 H31 0.9500
C32 C33 1.377(7)
C32 H32 0.9500
C33 H33 0.9500
C34 C35 1.465(6)
C35 H35A 0.9800
C35 H35B 0.9800
C35 H35C 0.9800
C21 N21 1.483(14)
C21 H21A 0.9900
C21 H21B 0.9900
N21 C29 1.475(7)
N21 C25 1.484(8)
C25 H25A 0.9900
C25 H25B 0.9900
C29 C30 1.532(8)
C29 H29A 0.9900
C29 H29B 0.9900
C30 H30A 0.9900
C30 H30B 0.9900
C121 N121 1.48(2)
C121 H12A 0.9900
C121 H12B 0.9900
N121 C129 1.479(15)
N121 C125 1.511(17)
C125 H12C 0.9900
C125 H12D 0.9900
C129 C130 1.521(18)
C129 H12E 0.9900
C129 H12F 0.9900
C130 H13A 0.9900
C130 H13B 0.9900

loop_
_geom_hbond_atom_site_label_D
_geom_hbond_atom_site_label_H
_geom_hbond_atom_site_label_A
_geom_hbond_distance_DH
_geom_hbond_distance_HA
_geom_hbond_distance_DA
_geom_hbond_angle_DHA
O41 H41X O1 0.86 2.34 3.058(14) 141.1
O41 H41Y O3 0.86 2.09 2.816(14) 140.8
